data_2213058
loop_
_publ_author_name
'Xue-Hui Liu'
'Xi Liu'
'Bing Liu'
'Fa-Kun Zheng'
'Guo-Cong Guo'

_publ_section_title
;A centrosymmetric polymorph of
 bis[\m~2~-bis(diphenylphosphino)methane]di-\m~3~-bromo-di-\m~2~-bromo-tetrasilver(I)
;
_journal_coeditor_code XU2135
_journal_issue 4
_journal_name_full 'Acta Crystallographica Section E'
_journal_page_first m1029
_journal_page_last m1030
_journal_paper_doi 10.1107/S1600536807005909
_journal_volume 63
_journal_year 2007
_chemical_formula_iupac '[Ag4 Br4 (C25 H22 P2)2]'
_chemical_formula_moiety 'C50 H44 Ag4 Br4 P4'
_chemical_formula_sum 'C50 H44 Ag4 Br4 P4'
_chemical_formula_weight 1519.85
_chemical_name_systematic
;
bis[\m~2~-bis(diphenylphosphino)methane]di-\m~3~-bromo-di-\m~2~-bromo-
tetrasilver(I)
;
_space_group_IT_number 61
_symmetry_cell_setting orthorhombic
_symmetry_space_group_name_Hall '-P 2ac 2ab'
_symmetry_space_group_name_H-M 'P b c a'
_atom_sites_solution_hydrogens geom
_atom_sites_solution_primary direct
_atom_sites_solution_secondary difmap
_cell_angle_alpha 90.00
_cell_angle_beta 90.00
_cell_angle_gamma 90.00
_cell_formula_units_Z 4
_cell_length_a 17.272(3)
_cell_length_b 16.718(2)
_cell_length_c 17.789(4)
_cell_measurement_reflns_used 30
_cell_measurement_temperature 293(2)
_cell_measurement_theta_max 15.0
_cell_measurement_theta_min 6.0
_cell_volume 5136.6(16)
_computing_cell_refinement 'WinAFC Diffractometer Control Software'
_computing_data_collection 'WinAFC Diffractometer Control Software (Rigaku, 2002)'
_computing_data_reduction 'CrystalStructure (Rigaku/MSC, 2004)'
_computing_molecular_graphics SHELXTL
_computing_publication_material SHELXTL
_computing_structure_refinement SHELXTL
_computing_structure_solution 'SHELXTL (Siemens, 1994)'
_diffrn_ambient_temperature 293(2)
_diffrn_measured_fraction_theta_full 1.00
_diffrn_measured_fraction_theta_max 1.00
_diffrn_measurement_device_type 'Rigaku AFC-7R'
_diffrn_measurement_method \w/2\q
_diffrn_radiation_monochromator graphite
_diffrn_radiation_source 'fine-focus sealed tube'
_diffrn_radiation_type MoK\a
_diffrn_radiation_wavelength 0.71073
_diffrn_reflns_av_R_equivalents 0.033
_diffrn_reflns_av_sigmaI/netI 0.090
_diffrn_reflns_limit_h_max 20
_diffrn_reflns_limit_h_min -6
_diffrn_reflns_limit_k_max 20
_diffrn_reflns_limit_k_min -6
_diffrn_reflns_limit_l_max 0
_diffrn_reflns_limit_l_min -21
_diffrn_reflns_number 5018
_diffrn_reflns_theta_full 25.5
_diffrn_reflns_theta_max 25.5
_diffrn_reflns_theta_min 2.0
_diffrn_standards_decay_% 0
_diffrn_standards_interval_count 200
_diffrn_standards_interval_time 0
_diffrn_standards_number 3
_exptl_absorpt_coefficient_mu 4.772
_exptl_absorpt_correction_T_max 0.385
_exptl_absorpt_correction_T_min 0.285
_exptl_absorpt_correction_type psi-scan
_exptl_absorpt_process_details '(WinAFC Diffractometer Control Software; Rigaku, 2002)'
_exptl_crystal_colour colorless
_exptl_crystal_density_diffrn 1.965
_exptl_crystal_density_method 'not measured'
_exptl_crystal_description block
_exptl_crystal_F_000 2928
_exptl_crystal_size_max 0.24
_exptl_crystal_size_mid 0.20
_exptl_crystal_size_min 0.20
_refine_diff_density_max 1.02
_refine_diff_density_min -1.10
_refine_ls_extinction_method none
_refine_ls_goodness_of_fit_ref 1.002
_refine_ls_hydrogen_treatment constr
_refine_ls_matrix_type full
_refine_ls_number_parameters 268
_refine_ls_number_reflns 4778
_refine_ls_number_restraints 0
_refine_ls_restrained_S_all 1.002
_refine_ls_R_factor_all 0.164
_refine_ls_R_factor_gt 0.066
_refine_ls_shift/su_max 0.000
_refine_ls_shift/su_mean 0.000
_refine_ls_structure_factor_coef Fsqd
_refine_ls_weighting_details 'calc w=1/[\s^2^(Fo^2^)+(0.08P)^2^] where P=(Fo^2^+2Fc^2^)/3'
_refine_ls_weighting_scheme calc
_refine_ls_wR_factor_gt 0.147
_refine_ls_wR_factor_ref 0.196
_reflns_number_gt 2306
_reflns_number_total 4778
_reflns_threshold_expression I>2\s(I)
_cod_data_source_file xu2135.cif
_cod_data_source_block I
_cod_original_cell_volume 5136.8(15)
_cod_database_code 2213058
_cod_database_fobs_code 2213058

loop_
_symmetry_equiv_pos_as_xyz
'x, y, z'
'-x+1/2, -y, z+1/2'
'-x, y+1/2, -z+1/2'
'x+1/2, -y+1/2, -z'
'-x, -y, -z'
'x-1/2, y, -z-1/2'
'x, -y-1/2, z-1/2'
'-x-1/2, y-1/2, z'

loop_
_atom_site_type_symbol
_atom_site_label
_atom_site_fract_x
_atom_site_fract_y
_atom_site_fract_z
_atom_site_U_iso_or_equiv
_atom_site_adp_type
_atom_site_calc_flag
_atom_site_refinement_flags
_atom_site_occupancy
_atom_site_disorder_assembly
_atom_site_disorder_group
Ag Ag1 0.51825(6) 0.47959(7) 0.60061(6) 0.0693(4) Uani d . 1 . .
Ag Ag2 0.34843(7) 0.48795(7) 0.52208(6) 0.0810(4) Uani d . 1 . .
Br Br1 0.37730(8) 0.42300(10) 0.64805(8) 0.0768(5) Uani d . 1 . .
Br Br2 0.46008(9) 0.61334(7) 0.52755(8) 0.0703(5) Uani d . 1 . .
P P1 0.37603(16) 0.52200(18) 0.31068(17) 0.0464(8) Uani d . 1 . .
P P2 0.25012(19) 0.51402(19) 0.43110(17) 0.0495(8) Uani d . 1 . .
C C1 0.2867(6) 0.5648(7) 0.3478(6) 0.048(3) Uani d . 1 A .
H H1A 0.2957 0.6205 0.3600 0.057 Uiso calc R 1 . .
H H1B 0.2473 0.5629 0.3090 0.057 Uiso calc R 1 . .
C C11A 0.397(3) 0.578(3) 0.230(3) 0.050(18) Uiso d P 0.50 A 1
C C11B 0.399(3) 0.592(3) 0.232(2) 0.040(15) Uiso d P 0.50 A 2
C C12A 0.4633(17) 0.5624(18) 0.1876(16) 0.060(8) Uiso d P 0.50 A 1
H H12A 0.4941 0.5192 0.2013 0.073 Uiso calc PR 0.50 A 1
C C12B 0.4740(19) 0.591(2) 0.2079(18) 0.076(10) Uiso d P 0.50 A 2
H H12B 0.5122 0.5627 0.2332 0.091 Uiso calc PR 0.50 A 2
C C13A 0.4851(17) 0.6059(17) 0.1284(16) 0.053(8) Uiso d P 0.50 A 1
H H13A 0.5195 0.5849 0.0934 0.063 Uiso calc PR 0.50 A 1
C C13B 0.491(3) 0.638(3) 0.141(2) 0.104(15) Uiso d P 0.50 A 2
H H13B 0.5417 0.6439 0.1242 0.125 Uiso calc PR 0.50 A 2
C C14A 0.4576(19) 0.6795(19) 0.1199(18) 0.065(9) Uiso d P 0.50 A 1
H H14A 0.4836 0.7157 0.0894 0.078 Uiso calc PR 0.50 A 1
C C14B 0.4288(17) 0.6745(17) 0.0996(17) 0.062(9) Uiso d P 0.50 A 2
H H14B 0.4382 0.7006 0.0544 0.074 Uiso calc PR 0.50 A 2
C C15A 0.3930(18) 0.7016(18) 0.1548(16) 0.076(8) Uiso d P 0.50 A 1
H H15A 0.3662 0.7467 0.1388 0.091 Uiso calc PR 0.50 A 1
C C15B 0.3570(18) 0.6706(17) 0.1276(16) 0.074(8) Uiso d P 0.50 A 2
H H15B 0.3183 0.6994 0.1034 0.089 Uiso calc PR 0.50 A 2
C C16A 0.3634(17) 0.6532(17) 0.2204(16) 0.069(8) Uiso d P 0.50 A 1
H H16A 0.3251 0.6725 0.2525 0.083 Uiso calc PR 0.50 A 1
C C16B 0.3376(16) 0.6282(16) 0.1874(15) 0.063(7) Uiso d P 0.50 A 2
H H16B 0.2860 0.6218 0.2009 0.075 Uiso calc PR 0.50 A 2
C C17 0.3477(6) 0.4261(7) 0.2705(7) 0.050(3) Uani d . 1 A .
C C18 0.3858(9) 0.3580(8) 0.2919(8) 0.076(4) Uani d . 1 . .
H H18 0.4253 0.3608 0.3274 0.091 Uiso calc R 1 A .
C C19 0.3658(11) 0.2860(9) 0.2611(11) 0.106(6) Uani d . 1 A .
H H19 0.3899 0.2398 0.2783 0.127 Uiso calc R 1 . .
C C20 0.3124(10) 0.2802(9) 0.2068(10) 0.095(5) Uani d . 1 . .
H H20 0.3008 0.2309 0.1853 0.113 Uiso calc R 1 A .
C C21 0.2739(8) 0.3502(11) 0.1828(9) 0.087(5) Uani d . 1 A .
H H21 0.2359 0.3473 0.1459 0.104 Uiso calc R 1 . .
C C22 0.2929(8) 0.4218(9) 0.2140(8) 0.072(4) Uani d . 1 . .
H H22 0.2688 0.4683 0.1973 0.086 Uiso calc R 1 A .
C C23 0.1801(7) 0.5828(8) 0.4704(6) 0.055(3) Uani d . 1 A .
C C24 0.1231(7) 0.5517(9) 0.5198(8) 0.074(4) Uani d . 1 . .
H H24 0.1191 0.4971 0.5292 0.089 Uiso calc R 1 A .
C C25 0.0726(10) 0.6073(13) 0.5541(8) 0.105(6) Uani d . 1 A .
H H25 0.0344 0.5877 0.5861 0.125 Uiso calc R 1 . .
C C26 0.0765(10) 0.6872(11) 0.5433(9) 0.092(5) Uani d . 1 . .
H H26 0.0434 0.7217 0.5689 0.110 Uiso calc R 1 A .
C C27 0.1302(8) 0.7163(9) 0.4938(9) 0.083(5) Uani d . 1 A .
H H27 0.1315 0.7708 0.4837 0.099 Uiso calc R 1 . .
C C28 0.1829(8) 0.6657(8) 0.4582(8) 0.078(4) Uani d . 1 . .
H H28 0.2201 0.6871 0.4262 0.093 Uiso calc R 1 A .
C C29A 0.1972(16) 0.4303(17) 0.4053(16) 0.034(9) Uiso d P 0.50 A 3
C C29B 0.1855(19) 0.4336(19) 0.3858(19) 0.044(10) Uiso d P 0.50 A 4
C C30A 0.1489(19) 0.427(2) 0.3341(19) 0.055(10) Uiso d P 0.50 A 3
H H30A 0.1491 0.4691 0.2997 0.066 Uiso calc PR 0.50 A 3
C C30B 0.138(2) 0.452(2) 0.3358(19) 0.065(11) Uiso d P 0.50 A 4
H H30B 0.1314 0.5055 0.3213 0.078 Uiso calc PR 0.50 A 4
C C31A 0.1023(17) 0.356(2) 0.3221(17) 0.057(8) Uiso d P 0.50 A 3
H H31A 0.0663 0.3512 0.2835 0.068 Uiso calc PR 0.50 A 3
C C31B 0.0934(19) 0.3880(19) 0.3009(19) 0.074(10) Uiso d P 0.50 A 4
H H31B 0.0648 0.3958 0.2572 0.089 Uiso calc PR 0.50 A 4
C C32A 0.116(3) 0.296(3) 0.373(3) 0.103(17) Uiso d P 0.50 A 3
H H32A 0.0927 0.2476 0.3618 0.124 Uiso calc PR 0.50 A 3
C C32B 0.0970(16) 0.307(2) 0.3409(16) 0.053(7) Uiso d P 0.50 A 4
H H32B 0.0683 0.2643 0.3219 0.064 Uiso calc PR 0.50 A 4
C C33A 0.160(2) 0.297(2) 0.438(2) 0.098(13) Uiso d P 0.50 A 3
H H33A 0.1623 0.2529 0.4697 0.117 Uiso calc PR 0.50 A 3
C C33B 0.140(2) 0.295(2) 0.402(2) 0.063(9) Uiso d P 0.50 A 4
H H33B 0.1369 0.2497 0.4320 0.075 Uiso calc PR 0.50 A 4
C C34A 0.1972(19) 0.3625(19) 0.4526(19) 0.069(10) Uiso d P 0.50 A 3
H H34A 0.2257 0.3649 0.4970 0.083 Uiso calc PR 0.50 A 3
C C34B 0.1930(16) 0.3608(17) 0.4187(17) 0.054(8) Uiso d P 0.50 A 4
H H34B 0.2330 0.3525 0.4528 0.065 Uiso calc PR 0.50 A 4

loop_
_atom_site_aniso_label
_atom_site_aniso_U_11
_atom_site_aniso_U_22
_atom_site_aniso_U_33
_atom_site_aniso_U_12
_atom_site_aniso_U_13
_atom_site_aniso_U_23
Ag1 0.0447(5) 0.0876(8) 0.0757(7) -0.0026(5) -0.0106(5) 0.0013(6)
Ag2 0.0769(8) 0.1016(9) 0.0646(7) 0.0093(7) -0.0200(6) 0.0100(7)
Br1 0.0555(8) 0.1067(12) 0.0682(9) -0.0185(8) -0.0033(7) 0.0307(9)
Br2 0.1002(11) 0.0405(7) 0.0703(9) -0.0002(7) -0.0171(8) -0.0045(7)
P1 0.0383(16) 0.0485(17) 0.0524(18) -0.0008(15) 0.0033(14) -0.0013(16)
P2 0.0427(16) 0.059(2) 0.0474(17) -0.0001(16) -0.0026(15) 0.0035(16)
C1 0.043(6) 0.049(7) 0.052(7) 0.006(6) 0.000(6) 0.005(6)
C17 0.030(6) 0.055(8) 0.066(8) -0.004(6) 0.008(6) 0.002(6)
C18 0.093(11) 0.054(9) 0.079(10) -0.011(8) -0.008(9) 0.001(8)
C19 0.138(17) 0.048(10) 0.132(16) -0.009(10) -0.006(14) 0.015(10)
C20 0.107(14) 0.057(10) 0.119(15) -0.012(10) 0.013(12) -0.037(10)
C21 0.062(10) 0.109(14) 0.089(12) -0.018(10) -0.015(8) -0.031(10)
C22 0.071(9) 0.074(10) 0.069(9) -0.007(8) -0.003(8) -0.024(8)
C23 0.050(7) 0.074(9) 0.040(7) 0.000(7) -0.001(6) -0.007(7)
C24 0.056(8) 0.093(11) 0.073(9) 0.002(8) 0.027(8) -0.011(8)
C25 0.092(13) 0.151(17) 0.071(11) -0.004(13) 0.046(10) -0.006(12)
C26 0.088(13) 0.108(14) 0.079(11) 0.003(11) 0.000(10) -0.020(10)
C27 0.045(8) 0.082(10) 0.121(13) 0.012(7) 0.012(9) 0.003(10)
C28 0.063(9) 0.069(10) 0.100(12) -0.005(8) 0.029(9) -0.015(9)

loop_
_atom_type_symbol
_atom_type_description
_atom_type_scat_dispersion_real
_atom_type_scat_dispersion_imag
_atom_type_scat_source
C C 0.0033 0.0016 'International Tables Vol C Tables 4.2.6.8 and 6.1.1.4'
H H 0.0000 0.0000 'International Tables Vol C Tables 4.2.6.8 and 6.1.1.4'
Br Br -0.2901 2.4595 'International Tables Vol C Tables 4.2.6.8 and 6.1.1.4'
Ag Ag -0.8971 1.1015 'International Tables Vol C Tables 4.2.6.8 and 6.1.1.4'
P P 0.1023 0.0942 'International Tables Vol C Tables 4.2.6.8 and 6.1.1.4'

loop_
_geom_angle_atom_site_label_1
_geom_angle_atom_site_label_2
_geom_angle_atom_site_label_3
_geom_angle_site_symmetry_1
_geom_angle_site_symmetry_3
_geom_angle
P1 Ag1 Br1 5_666 . 117.79(9)
P1 Ag1 Br2 5_666 . 126.09(9)
Br1 Ag1 Br2 . . 95.77(6)
P1 Ag1 Br2 5_666 5_666 115.31(9)
Br1 Ag1 Br2 . 5_666 100.29(6)
Br2 Ag1 Br2 . 5_666 96.59(5)
P1 Ag1 Ag2 5_666 5_666 84.49(8)
Br1 Ag1 Ag2 . 5_666 154.30(5)
Br2 Ag1 Ag2 . 5_666 78.79(5)
Br2 Ag1 Ag2 5_666 5_666 56.13(4)
P1 Ag1 Ag2 5_666 . 164.53(9)
Br1 Ag1 Ag2 . . 49.22(4)
Br2 Ag1 Ag2 . . 55.77(4)
Br2 Ag1 Ag2 5_666 . 78.08(5)
Ag2 Ag1 Ag2 5_666 . 110.29(4)
P2 Ag2 Br1 . . 144.73(10)
P2 Ag2 Br2 . . 111.73(9)
Br1 Ag2 Br2 . . 98.72(6)
P2 Ag2 Ag1 . 5_666 91.05(9)
Br1 Ag2 Ag1 . 5_666 122.00(6)
Br2 Ag2 Ag1 . 5_666 54.20(4)
P2 Ag2 Ag1 . . 160.25(9)
Br1 Ag2 Ag1 . . 54.93(4)
Br2 Ag2 Ag1 . . 53.60(4)
Ag1 Ag2 Ag1 5_666 . 69.71(4)
Ag2 Br1 Ag1 . . 75.85(5)
Ag1 Br2 Ag1 . 5_666 83.41(5)
Ag1 Br2 Ag2 . . 70.63(4)
Ag1 Br2 Ag2 5_666 . 69.67(4)
C11A P1 C17 . . 101.7(15)
C11A P1 C1 . . 105.3(16)
C17 P1 C1 . . 105.0(5)
C17 P1 C11B . . 108.2(14)
C1 P1 C11B . . 101.9(15)
C11A P1 Ag1 . 5_666 112.7(16)
C17 P1 Ag1 . 5_666 116.7(4)
C1 P1 Ag1 . 5_666 114.0(4)
C11B P1 Ag1 . 5_666 109.8(14)
C29A P2 C23 . . 105.2(10)
C29A P2 C1 . . 110.1(10)
C23 P2 C1 . . 104.5(5)
C23 P2 C29B . . 102.6(10)
C1 P2 C29B . . 100.7(10)
C29A P2 Ag2 . . 114.0(10)
C23 P2 Ag2 . . 109.3(4)
C1 P2 Ag2 . . 113.0(4)
C29B P2 Ag2 . . 124.7(10)
P2 C1 P1 . . 113.9(6)
P2 C1 H1A . . 108.8
P1 C1 H1A . . 108.8
P2 C1 H1B . . 108.8
P1 C1 H1B . . 108.8
H1A C1 H1B . . 107.7
C12A C11A C16A . . 116(4)
C12A C11A P1 . . 121(3)
C16A C11A P1 . . 120(3)
C12B C11B C16B . . 122(4)
C12B C11B P1 . . 115(3)
C16B C11B P1 . . 121(3)
C13A C12A C11A . . 124(3)
C13A C12A H12A . . 117.9
C11A C12A H12A . . 117.9
C11B C12B C13B . . 116(4)
C11B C12B H12B . . 122.0
C13B C12B H12B . . 122.0
C14A C13A C12A . . 120(3)
C14A C13A H13A . . 120.2
C12A C13A H13A . . 120.2
C14B C13B C12B . . 120(4)
C14B C13B H13B . . 120.1
C12B C13B H13B . . 120.1
C13A C14A C15A . . 120(3)
C13A C14A H14A . . 119.8
C15A C14A H14A . . 119.8
C15B C14B C13B . . 119(3)
C15B C14B H14B . . 120.5
C13B C14B H14B . . 120.5
C14A C15A C16A . . 120(3)
C14A C15A H15A . . 120.1
C16A C15A H15A . . 120.1
C16B C15B C14B . . 124(3)
C16B C15B H15B . . 117.9
C14B C15B H15B . . 117.9
C11A C16A C15A . . 116(3)
C11A C16A H16A . . 121.9
C15A C16A H16A . . 121.9
C15B C16B C11B . . 118(3)
C15B C16B H16B . . 120.8
C11B C16B H16B . . 120.8
C18 C17 C22 . . 119.3(12)
C18 C17 P1 . . 119.6(10)
C22 C17 P1 . . 120.9(10)
C19 C18 C17 . . 119.9(15)
C19 C18 H18 . . 120.1
C17 C18 H18 . . 120.1
C20 C19 C18 . . 121.8(16)
C20 C19 H19 . . 119.1
C18 C19 H19 . . 119.1
C19 C20 C21 . . 118.8(14)
C19 C20 H20 . . 120.6
C21 C20 H20 . . 120.6
C22 C21 C20 . . 119.5(14)
C22 C21 H21 . . 120.2
C20 C21 H21 . . 120.2
C21 C22 C17 . . 120.5(14)
C21 C22 H22 . . 119.8
C17 C22 H22 . . 119.8
C28 C23 C24 . . 118.8(12)
C28 C23 P2 . . 123.0(10)
C24 C23 P2 . . 118.0(10)
C25 C24 C23 . . 117.0(14)
C25 C24 H24 . . 121.5
C23 C24 H24 . . 121.5
C26 C25 C24 . . 123.9(16)
C26 C25 H25 . . 118.0
C24 C25 H25 . . 118.0
C25 C26 C27 . . 118.4(16)
C25 C26 H26 . . 120.8
C27 C26 H26 . . 120.8
C26 C27 C28 . . 121.3(15)
C26 C27 H27 . . 119.3
C28 C27 H27 . . 119.3
C27 C28 C23 . . 120.4(13)
C27 C28 H28 . . 119.8
C23 C28 H28 . . 119.8
C34A C29A C30A . . 118(3)
C34A C29A P2 . . 119(2)
C30A C29A P2 . . 123(2)
C30B C29B C34B . . 127(4)
C30B C29B P2 . . 120(3)
C34B C29B P2 . . 113(3)
C31A C30A C29A . . 117(3)
C31A C30A H30A . . 121.5
C29A C30A H30A . . 121.5
C29B C30B C31B . . 118(4)
C29B C30B H30B . . 121.2
C31B C30B H30B . . 121.2
C32A C31A C30A . . 114(3)
C32A C31A H31A . . 123.0
C30A C31A H31A . . 123.0
C30B C31B C32B . . 116(3)
C30B C31B H31B . . 122.2
C32B C31B H31B . . 122.2
C31A C32A C33A . . 130(4)
C31A C32A H32A . . 115.0
C33A C32A H32A . . 115.0
C33B C32B C31B . . 122(3)
C33B C32B H32B . . 118.0
C31B C32B H32B . . 119.1
C34A C33A C32A . . 117(4)
C34A C33A H33A . . 121.7
C32A C33A H33A . . 121.7
C32B C33B C34B . . 114(3)
C32B C33B H33B . . 123.0
C34B C33B H33B . . 123.0
C33A C34A C29A . . 124(4)
C33A C34A H34A . . 118.1
C29A C34A H34A . . 118.1
C29B C34B C33B . . 122(3)
C29B C34B H34B . . 119.0
C33B C34B H34B . . 119.0

loop_
_geom_bond_atom_site_label_1
_geom_bond_atom_site_label_2
_geom_bond_site_symmetry_2
_geom_bond_distance
_geom_bond_publ_flag
Ag1 P1 5_666 2.414(3) yes
Ag1 Br1 . 2.7449(17) yes
Ag1 Br2 . 2.7746(17) yes
Ag1 Br2 5_666 2.7840(18) yes
Ag1 Ag2 5_666 3.2188(16) yes
Ag1 Ag2 . 3.2518(16) yes
Ag2 P2 . 2.386(3) yes
Ag2 Br1 . 2.5395(18) yes
Ag2 Br2 . 2.8500(19) yes
P1 C11A . 1.74(5) ?
P1 C17 . 1.823(12) ?
P1 C1 . 1.825(10) ?
P1 C11B . 1.87(4) ?
P2 C29A . 1.73(3) ?
P2 C23 . 1.810(12) ?
P2 C1 . 1.820(11) ?
P2 C29B . 1.92(3) ?
C1 H1A . 0.9700 ?
C1 H1B . 0.9700 ?
C11A C12A . 1.40(5) ?
C11A C16A . 1.40(5) ?
C11B C12B . 1.36(5) ?
C11B C16B . 1.45(5) ?
C12A C13A . 1.33(4) ?
C12A H12A . 0.9300 ?
C12B C13B . 1.46(5) ?
C12B H12B . 0.9300 ?
C13A C14A . 1.33(5) ?
C13A H13A . 0.9300 ?
C13B C14B . 1.43(5) ?
C13B H13B . 0.9300 ?
C14A C15A . 1.33(4) ?
C14A H14A . 0.9300 ?
C14B C15B . 1.34(4) ?
C14B H14B . 0.9300 ?
C15A C16A . 1.51(4) ?
C15A H15A . 0.9300 ?
C15B C16B . 1.32(3) ?
C15B H15B . 0.9300 ?
C16A H16A . 0.9300 ?
C16B H16B . 0.9300 ?
C17 C18 . 1.368(16) ?
C17 C22 . 1.383(16) ?
C18 C19 . 1.368(19) ?
C18 H18 . 0.9300 ?
C19 C20 . 1.34(2) ?
C19 H19 . 0.9300 ?
C20 C21 . 1.41(2) ?
C20 H20 . 0.9300 ?
C21 C22 . 1.360(18) ?
C21 H21 . 0.9300 ?
C22 H22 . 0.9300 ?
C23 C28 . 1.404(17) ?
C23 C24 . 1.418(17) ?
C24 C25 . 1.41(2) ?
C24 H24 . 0.9300 ?
C25 C26 . 1.35(2) ?
C25 H25 . 0.9300 ?
C26 C27 . 1.368(19) ?
C26 H26 . 0.9300 ?
C27 C28 . 1.394(18) ?
C27 H27 . 0.9300 ?
C28 H28 . 0.9300 ?
C29A C34A . 1.41(4) ?
C29A C30A . 1.52(4) ?
C29B C30B . 1.25(5) ?
C29B C34B . 1.36(4) ?
C30A C31A . 1.46(4) ?
C30A H30A . 0.9300 ?
C30B C31B . 1.46(5) ?
C30B H30B . 0.9300 ?
C31A C32A . 1.36(5) ?
C31A H31A . 0.9300 ?
C31B C32B . 1.54(4) ?
C31B H31B . 0.9300 ?
C32A C33A . 1.38(6) ?
C32A H32A . 0.9300 ?
C32B C33B . 1.34(5) ?
C32B H32B . 0.9300 ?
C33A C34A . 1.30(5) ?
C33A H33A . 0.9300 ?
C33B C34B . 1.45(4) ?
C33B H33B . 0.9300 ?
C34A H34A . 0.9300 ?
C34B H34B . 0.9300 ?
